data_7231948
loop_
_publ_author_name
'Urushiyama, Hironao'
'Morito, Haruhiko'
'Yamane, Hisanori'
'Terauchi, Masami'

_publ_section_title
;
 Na--Ga--Si type-I clathrate single crystals grown via Na evaporation
 using Na--Ga and Na--Ga--Sn fluxes
;
_journal_issue 71
_journal_name_full 'RSC Advances'
_journal_page_first 40505
_journal_paper_doi 10.1039/C8RA07971D
_journal_volume 8
_journal_year 2018
_chemical_formula_moiety 'Ga5.39 Na8 Si40.61'
_chemical_formula_sum 'Ga5.39 Na8 Si40.61'
_chemical_formula_weight 1700.37
_chemical_name_common 'Type I silicon-gallium clathrate'
_chemical_name_systematic 'sodium gallium silicon'
_space_group_crystal_system cubic
_space_group_IT_number 223
_space_group_name_Hall '-P 4n 2 3'
_space_group_name_H-M_alt 'P m -3 n'
_symmetry_space_group_name_Hall '-P 4n 2 3'
_symmetry_space_group_name_H-M 'P m -3 n'
_audit_creation_method SHELXL-2014/7
_audit_update_record
;
2018-08-31 deposited with the CCDC.
2018-11-29 downloaded from the CCDC.
;
_cell_angle_alpha 90.00
_cell_angle_beta 90.00
_cell_angle_gamma 90.00
_cell_formula_units_Z 1
_cell_length_a 10.3210(4)
_cell_length_b 10.3210(4)
_cell_length_c 10.3210(4)
_cell_measurement_reflns_used 4303
_cell_measurement_temperature 302(2)
_cell_measurement_theta_max 33.0585
_cell_measurement_theta_min 3.9485
_cell_volume 1099.42(7)
_computing_cell_refinement 'APEX3 v2015.9-0 (Bruker AXS)'
_computing_data_collection 'APEX3 v2015.9-0 (Bruker AXS)'
_computing_data_reduction 'APEX3 v2015.9-0 (Bruker AXS)'
_computing_molecular_graphics 'VESTA v3.3.2 (Momma & Izumi, 2011)'
_computing_structure_refinement 'SHELXL-2014/7 (Sheldrick, 2014)'
_diffrn_ambient_temperature 302(2)
_diffrn_measured_fraction_theta_full 1.000
_diffrn_measured_fraction_theta_max 1.000
_diffrn_measurement_device_type 'Burker, D8 QUEST'
_diffrn_measurement_method '\f and \w scans'
_diffrn_radiation_monochromator graphite
_diffrn_radiation_source 'micro focus sealed tube'
_diffrn_radiation_type MoK\a
_diffrn_radiation_wavelength 0.71073
_diffrn_reflns_av_R_equivalents 0.0292
_diffrn_reflns_av_sigmaI/netI 0.0158
_diffrn_reflns_limit_h_max 10
_diffrn_reflns_limit_h_min -13
_diffrn_reflns_limit_k_max 11
_diffrn_reflns_limit_k_min -11
_diffrn_reflns_limit_l_max 6
_diffrn_reflns_limit_l_min -13
_diffrn_reflns_number 2618
_diffrn_reflns_theta_full 27.43
_diffrn_reflns_theta_max 27.430
_diffrn_reflns_theta_min 2.791
_exptl_absorpt_coefficient_mu 4.464
_exptl_absorpt_correction_T_max 0.6075
_exptl_absorpt_correction_T_min 0.4584
_exptl_absorpt_correction_type 'Numerical Mu From Formula'
_exptl_absorpt_process_details
;
SADABS-2016/2 - Bruker AXS area detector scaling and absorption correction
;
_exptl_crystal_colour black
_exptl_crystal_density_diffrn 2.568
_exptl_crystal_density_method 'not measured'
_exptl_crystal_description block
_exptl_crystal_F_000 824
_exptl_crystal_size_max 0.207
_exptl_crystal_size_mid 0.130
_exptl_crystal_size_min 0.124
_refine_diff_density_max 0.374
_refine_diff_density_min -0.292
_refine_diff_density_rms 0.074
_refine_ls_extinction_method none
_refine_ls_goodness_of_fit_ref 1.248
_refine_ls_matrix_type full
_refine_ls_number_parameters 17
_refine_ls_number_reflns 250
_refine_ls_number_restraints 0
_refine_ls_restrained_S_all 1.248
_refine_ls_R_factor_all 0.0190
_refine_ls_R_factor_gt 0.0176
_refine_ls_shift/su_max 0.000
_refine_ls_shift/su_mean 0.000
_refine_ls_structure_factor_coef Fsqd
_refine_ls_weighting_details 'calc w=1/[\s^2^(Fo^2^)+(0.0187P)^2^+0.7742P] where P=(Fo^2^+2Fc^2^)/3'
_refine_ls_weighting_scheme calc
_refine_ls_wR_factor_gt 0.0427
_refine_ls_wR_factor_ref 0.0442
_reflns_number_gt 239
_reflns_number_total 250
_reflns_threshold_expression >2sigma(I)
_cod_data_source_file c8ra07971d2.cif
_cod_data_source_block 6211_500_12_0m_a
_cod_database_code 7231948
_shelx_shelxl_version_number 2014/7
_shelx_space_group_comment
;
The symmetry employed for this shelxl refinement is uniquely defined
by the following loop, which should always be used as a source of
symmetry information in preference to the above space-group names.
They are only intended as comments.
;
_shelx_estimated_absorpt_t_min 0.459
_shelx_estimated_absorpt_t_max 0.608

loop_
_symmetry_equiv_pos_as_xyz
'x, y, z'
'-x, -y, z'
'-x, y, -z'
'x, -y, -z'
'z, x, y'
'z, -x, -y'
'-z, -x, y'
'-z, x, -y'
'y, z, x'
'-y, z, -x'
'y, -z, -x'
'-y, -z, x'
'y+1/2, x+1/2, -z+1/2'
'-y+1/2, -x+1/2, -z+1/2'
'y+1/2, -x+1/2, z+1/2'
'-y+1/2, x+1/2, z+1/2'
'x+1/2, z+1/2, -y+1/2'
'-x+1/2, z+1/2, y+1/2'
'-x+1/2, -z+1/2, -y+1/2'
'x+1/2, -z+1/2, y+1/2'
'z+1/2, y+1/2, -x+1/2'
'z+1/2, -y+1/2, x+1/2'
'-z+1/2, y+1/2, x+1/2'
'-z+1/2, -y+1/2, -x+1/2'
'-x, -y, -z'
'x, y, -z'
'x, -y, z'
'-x, y, z'
'-z, -x, -y'
'-z, x, y'
'z, x, -y'
'z, -x, y'
'-y, -z, -x'
'y, -z, x'
'-y, z, x'
'y, z, -x'
'-y-1/2, -x-1/2, z-1/2'
'y-1/2, x-1/2, z-1/2'
'-y-1/2, x-1/2, -z-1/2'
'y-1/2, -x-1/2, -z-1/2'
'-x-1/2, -z-1/2, y-1/2'
'x-1/2, -z-1/2, -y-1/2'
'x-1/2, z-1/2, y-1/2'
'-x-1/2, z-1/2, -y-1/2'
'-z-1/2, -y-1/2, x-1/2'
'-z-1/2, y-1/2, -x-1/2'
'z-1/2, -y-1/2, -x-1/2'
'z-1/2, y-1/2, x-1/2'

loop_
_atom_site_label
_atom_site_type_symbol
_atom_site_fract_x
_atom_site_fract_y
_atom_site_fract_z
_atom_site_U_iso_or_equiv
_atom_site_adp_type
_atom_site_occupancy
_atom_site_symmetry_multiplicity
_atom_site_calc_flag
_atom_site_refinement_flags
Na1 Na 0.2500 0.5000 0.0000 0.0661(11) Uani 1 8 d S
Na2 Na 0.0000 0.0000 0.0000 0.0236(9) Uani 1 24 d S
Si1 Si 0.0000 0.30560(5) 0.11650(6) 0.0090(2) Uani 0.947(3) 2 d SP
Ga1 Ga 0.0000 0.30560(5) 0.11650(6) 0.0090(2) Uani 0.053(3) 2 d SP
Si2 Si 0.18406(4) 0.18406(4) 0.18406(4) 0.0084(3) Uani 1 3 d S
Si3 Si 0.2500 0.0000 0.5000 0.0089(2) Uani 0.314(6) 8 d SP
Ga3 Ga 0.2500 0.0000 0.5000 0.0089(2) Uani 0.686(6) 8 d SP

loop_
_atom_site_aniso_label
_atom_site_aniso_U_11
_atom_site_aniso_U_22
_atom_site_aniso_U_33
_atom_site_aniso_U_23
_atom_site_aniso_U_13
_atom_site_aniso_U_12
Na1 0.045(2) 0.0766(16) 0.0766(16) 0.000 0.000 0.000
Na2 0.0236(9) 0.0236(9) 0.0236(9) 0.000 0.000 0.000
Si1 0.0089(3) 0.0096(3) 0.0085(3) 0.0000(2) 0.000 0.000
Ga1 0.0089(3) 0.0096(3) 0.0085(3) 0.0000(2) 0.000 0.000
Si2 0.0084(3) 0.0084(3) 0.0084(3) -0.00044(15) -0.00044(15) -0.00044(15)
Si3 0.0095(3) 0.0085(3) 0.0085(3) 0.000 0.000 0.000
Ga3 0.0095(3) 0.0085(3) 0.0085(3) 0.000 0.000 0.000

loop_
_atom_type_symbol
_atom_type_description
_atom_type_scat_dispersion_real
_atom_type_scat_dispersion_imag
_atom_type_scat_source
Na Na 0.0362 0.0249 'International Tables Vol C Tables 4.2.6.8 and 6.1.1.4'
Si Si 0.0817 0.0704 'International Tables Vol C Tables 4.2.6.8 and 6.1.1.4'
Ga Ga 0.2307 1.6083 'International Tables Vol C Tables 4.2.6.8 and 6.1.1.4'

loop_
_geom_angle_atom_site_label_1
_geom_angle_atom_site_label_2
_geom_angle_atom_site_label_3
_geom_angle
_geom_angle_site_symmetry_1
_geom_angle_site_symmetry_3
Ga1 Na1 Ga1 161.211(18) 17 26
Ga1 Na1 Si1 0.00(2) 17 17
Ga1 Na1 Si1 161.211(18) 26 17
Ga1 Na1 Si1 161.211(18) 17 26
Ga1 Na1 Si1 0.000(18) 26 26
Si1 Na1 Si1 161.211(18) 17 26
Ga1 Na1 Ga1 40.395(18) 17 42_666
Ga1 Na1 Ga1 123.292(8) 26 42_666
Si1 Na1 Ga1 40.395(18) 17 42_666
Si1 Na1 Ga1 123.292(8) 26 42_666
Ga1 Na1 Si1 123.292(8) 17 .
Ga1 Na1 Si1 40.395(18) 26 .
Si1 Na1 Si1 123.292(8) 17 .
Si1 Na1 Si1 40.395(18) 26 .
Ga1 Na1 Si1 98.691(15) 42_666 .
Ga1 Na1 Si1 40.395(18) 17 42_666
Ga1 Na1 Si1 123.292(8) 26 42_666
Si1 Na1 Si1 40.395(18) 17 42_666
Si1 Na1 Si1 123.292(8) 26 42_666
Ga1 Na1 Si1 0.00(2) 42_666 42_666
Si1 Na1 Si1 98.691(15) . 42_666
Ga1 Na1 Si1 123.292(8) 17 25_565
Ga1 Na1 Si1 70.353(16) 26 25_565
Si1 Na1 Si1 123.292(8) 17 25_565
Si1 Na1 Si1 70.353(16) 26 25_565
Ga1 Na1 Si1 161.211(18) 42_666 25_565
Si1 Na1 Si1 84.386(14) . 25_565
Si1 Na1 Si1 161.211(18) 42_666 25_565
Ga1 Na1 Ga1 123.292(8) 17 25_565
Ga1 Na1 Ga1 70.353(16) 26 25_565
Si1 Na1 Ga1 123.292(8) 17 25_565
Si1 Na1 Ga1 70.353(16) 26 25_565
Ga1 Na1 Ga1 161.211(18) 42_666 25_565
Si1 Na1 Ga1 84.386(14) . 25_565
Si1 Na1 Ga1 161.211(18) 42_666 25_565
Si1 Na1 Ga1 0.0 25_565 25_565
Ga1 Na1 Ga1 70.353(16) 17 18_554
Ga1 Na1 Ga1 123.292(8) 26 18_554
Si1 Na1 Ga1 70.353(16) 17 18_554
Si1 Na1 Ga1 123.292(8) 26 18_554
Ga1 Na1 Ga1 84.386(14) 42_666 18_554
Si1 Na1 Ga1 161.211(18) . 18_554
Si1 Na1 Ga1 84.386(14) 42_666 18_554
Si1 Na1 Ga1 98.691(15) 25_565 18_554
Ga1 Na1 Ga1 98.691(15) 25_565 18_554
Ga1 Na1 Si1 70.353(16) 17 18_554
Ga1 Na1 Si1 123.292(8) 26 18_554
Si1 Na1 Si1 70.353(16) 17 18_554
Si1 Na1 Si1 123.292(8) 26 18_554
Ga1 Na1 Si1 84.386(14) 42_666 18_554
Si1 Na1 Si1 161.211(18) . 18_554
Si1 Na1 Si1 84.386(14) 42_666 18_554
Si1 Na1 Si1 98.691(15) 25_565 18_554
Ga1 Na1 Si1 98.691(15) 25_565 18_554
Ga1 Na1 Si1 0.00(2) 18_554 18_554
Si2 Na2 Si2 180.00(2) . 25
Si2 Na2 Si2 70.5 . 28
Si2 Na2 Si2 109.5 25 28
Si2 Na2 Si2 109.5 . 4
Si2 Na2 Si2 70.5 25 4
Si2 Na2 Si2 180.00(2) 28 4
Si2 Na2 Si2 70.5 . 27
Si2 Na2 Si2 109.5 25 27
Si2 Na2 Si2 109.5 28 27
Si2 Na2 Si2 70.5 4 27
Si2 Na2 Si2 109.5 . 3
Si2 Na2 Si2 70.5 25 3
Si2 Na2 Si2 70.5 28 3
Si2 Na2 Si2 109.5 4 3
Si2 Na2 Si2 180.00(4) 27 3
Si2 Na2 Si2 70.5 . 26
Si2 Na2 Si2 109.5 25 26
Si2 Na2 Si2 109.5 28 26
Si2 Na2 Si2 70.5 4 26
Si2 Na2 Si2 109.5 27 26
Si2 Na2 Si2 70.5 3 26
Si2 Na2 Si2 109.5 . 2
Si2 Na2 Si2 70.5 25 2
Si2 Na2 Si2 70.5 28 2
Si2 Na2 Si2 109.5 4 2
Si2 Na2 Si2 70.5 27 2
Si2 Na2 Si2 109.5 3 2
Si2 Na2 Si2 180.00(4) 26 2
Si2 Na2 Si1 138.171(5) . 25
Si2 Na2 Si1 41.829(5) 25 25
Si2 Na2 Si1 138.171(5) 28 25
Si2 Na2 Si1 41.829(5) 4 25
Si2 Na2 Si1 70.499(8) 27 25
Si2 Na2 Si1 109.501(8) 3 25
Si2 Na2 Si1 109.501(8) 26 25
Si2 Na2 Si1 70.499(8) 2 25
Si2 Na2 Si1 41.829(5) . 5
Si2 Na2 Si1 138.171(5) 25 5
Si2 Na2 Si1 70.499(8) 28 5
Si2 Na2 Si1 109.501(8) 4 5
Si2 Na2 Si1 41.829(5) 27 5
Si2 Na2 Si1 138.171(5) 3 5
Si2 Na2 Si1 109.501(8) 26 5
Si2 Na2 Si1 70.499(8) 2 5
Si1 Na2 Si1 109.442(8) 25 5
Si2 Na2 Si1 138.171(5) . 29
Si2 Na2 Si1 41.829(5) 25 29
Si2 Na2 Si1 109.501(8) 28 29
Si2 Na2 Si1 70.499(8) 4 29
Si2 Na2 Si1 138.171(5) 27 29
Si2 Na2 Si1 41.829(5) 3 29
Si2 Na2 Si1 70.499(8) 26 29
Si2 Na2 Si1 109.501(8) 2 29
Si1 Na2 Si1 70.558(8) 25 29
Si1 Na2 Si1 180.000(7) 5 29
Si2 Na2 Si1 41.829(5) . 9
Si2 Na2 Si1 138.171(5) 25 9
Si2 Na2 Si1 109.501(8) 28 9
Si2 Na2 Si1 70.499(8) 4 9
Si2 Na2 Si1 70.499(8) 27 9
Si2 Na2 Si1 109.501(8) 3 9
Si2 Na2 Si1 41.829(5) 26 9
Si2 Na2 Si1 138.171(5) 2 9
Si1 Na2 Si1 109.442(8) 25 9
Si1 Na2 Si1 70.558(8) 5 9
Si1 Na2 Si1 109.442(8) 29 9
Si2 Si1 Si2 105.86(3) 28 .
Si2 Si1 Ga1 107.030(16) 28 26
Si2 Si1 Ga1 107.030(16) . 26
Si2 Si1 Si1 107.030(16) 28 26
Si2 Si1 Si1 107.030(16) . 26
Ga1 Si1 Si1 0.0 26 26
Si2 Si1 Ga3 105.58(2) 28 9
Si2 Si1 Ga3 105.58(2) . 9
Ga1 Si1 Ga3 124.479(14) 26 9
Si1 Si1 Ga3 124.479(14) 26 9
Si2 Si1 Si3 105.58(2) 28 9
Si2 Si1 Si3 105.58(2) . 9
Ga1 Si1 Si3 124.479(14) 26 9
Si1 Si1 Si3 124.479(14) 26 9
Ga3 Si1 Si3 0.0 9 9
Si2 Si1 Na2 67.17(2) 28 .
Si2 Si1 Na2 67.17(2) . .
Ga1 Si1 Na2 69.132(10) 26 .
Si1 Si1 Na2 69.132(10) 26 .
Ga3 Si1 Na2 166.39(2) 9 .
Si3 Si1 Na2 166.39(2) 9 .
Si2 Si1 Na1 174.742(19) 28 .
Si2 Si1 Na1 79.252(10) . .
Ga1 Si1 Na1 69.803(9) 26 .
Si1 Si1 Na1 69.803(9) 26 .
Ga3 Si1 Na1 73.773(11) 9 .
Si3 Si1 Na1 73.773(11) 9 .
Na2 Si1 Na1 114.540(11) . .
Si2 Si1 Na1 79.252(10) 28 25_565
Si2 Si1 Na1 174.742(19) . 25_565
Ga1 Si1 Na1 69.803(9) 26 25_565
Si1 Si1 Na1 69.803(9) 26 25_565
Ga3 Si1 Na1 73.773(11) 9 25_565
Si3 Si1 Na1 73.773(11) 9 25_565
Na2 Si1 Na1 114.540(11) . 25_565
Na1 Si1 Na1 95.614(14) . 25_565
Si2 Si2 Ga1 109.00(2) 14 9
Si2 Si2 Si1 109.00(2) 14 9
Ga1 Si2 Si1 0.00(4) 9 9
Si2 Si2 Si1 109.00(2) 14 .
Ga1 Si2 Si1 109.94(2) 9 .
Si1 Si2 Si1 109.94(2) 9 .
Si2 Si2 Si1 109.00(2) 14 5
Ga1 Si2 Si1 109.94(2) 9 5
Si1 Si2 Si1 109.94(2) 9 5
Si1 Si2 Si1 109.94(2) . 5
Si2 Si2 Ga1 109.00(2) 14 5
Ga1 Si2 Ga1 109.94(2) 9 5
Si1 Si2 Ga1 109.94(2) 9 5
Si1 Si2 Ga1 109.94(2) . 5
Si1 Si2 Ga1 0.00(3) 5 5
Si2 Si2 Na2 180.00(5) 14 .
Ga1 Si2 Na2 71.00(2) 9 .
Si1 Si2 Na2 71.00(2) 9 .
Si1 Si2 Na2 71.00(2) . .
Si1 Si2 Na2 71.00(2) 5 .
Ga1 Si2 Na2 71.00(2) 5 .
Ga1 Si3 Si1 108.691(13) 45_666 5
Ga1 Si3 Ga1 108.691(13) 45_666 5
Si1 Si3 Ga1 0.00(2) 5 5
Ga1 Si3 Si1 0.000(15) 45_666 45_666
Si1 Si3 Si1 108.691(13) 5 45_666
Ga1 Si3 Si1 108.691(13) 5 45_666
Ga1 Si3 Ga1 111.04(3) 45_666 46_656
Si1 Si3 Ga1 108.691(13) 5 46_656
Ga1 Si3 Ga1 108.691(13) 5 46_656
Si1 Si3 Ga1 111.04(3) 45_666 46_656
Ga1 Si3 Si1 111.04(3) 45_666 46_656
Si1 Si3 Si1 108.691(13) 5 46_656
Ga1 Si3 Si1 108.691(13) 5 46_656
Si1 Si3 Si1 111.04(3) 45_666 46_656
Ga1 Si3 Si1 0.000(15) 46_656 46_656
Ga1 Si3 Ga1 108.691(13) 45_666 6_556
Si1 Si3 Ga1 111.04(3) 5 6_556
Ga1 Si3 Ga1 111.04(3) 5 6_556
Si1 Si3 Ga1 108.691(13) 45_666 6_556
Ga1 Si3 Ga1 108.691(13) 46_656 6_556
Si1 Si3 Ga1 108.691(13) 46_656 6_556
Ga1 Si3 Si1 108.691(13) 45_666 6_556
Si1 Si3 Si1 111.04(3) 5 6_556
Ga1 Si3 Si1 111.04(3) 5 6_556
Si1 Si3 Si1 108.691(13) 45_666 6_556
Ga1 Si3 Si1 108.691(13) 46_656 6_556
Si1 Si3 Si1 108.691(13) 46_656 6_556
Ga1 Si3 Si1 0.00(2) 6_556 6_556

loop_
_geom_bond_atom_site_label_1
_geom_bond_atom_site_label_2
_geom_bond_distance
_geom_bond_site_symmetry_2
Na1 Ga1 3.4827(4) 17
Na1 Ga1 3.4827(4) 26
Na1 Si1 3.4827(4) 17
Na1 Si1 3.4827(4) 26
Na1 Ga1 3.4827(4) 42_666
Na1 Si1 3.4827(4) .
Na1 Si1 3.4827(4) 42_666
Na1 Si1 3.4827(4) 25_565
Na1 Ga1 3.4827(4) 25_565
Na1 Ga1 3.4827(4) 18_554
Na1 Si1 3.4827(4) 18_554
Na2 Si2 3.2904(7) .
Na2 Si2 3.2904(7) 25
Na2 Si2 3.2904(7) 28
Na2 Si2 3.2904(7) 4
Na2 Si2 3.2904(7) 27
Na2 Si2 3.2904(7) 3
Na2 Si2 3.2904(7) 26
Na2 Si2 3.2904(7) 2
Na2 Si1 3.3756(6) 25
Na2 Si1 3.3756(6) 5
Na2 Si1 3.3756(6) 29
Na2 Si1 3.3756(6) 9
Si1 Si2 2.3809(4) 28
Si1 Si2 2.3809(4) .
Si1 Ga1 2.4048(11) 26
Si1 Si1 2.4048(11) 26
Si1 Ga3 2.4339(6) 9
Si1 Si3 2.4339(6) 9
Si1 Na1 3.4827(4) 25_565
Si2 Si2 2.3575(15) 14
Si2 Ga1 2.3809(4) 9
Si2 Si1 2.3809(4) 9
Si2 Si1 2.3809(4) 5
Si2 Ga1 2.3809(4) 5
Si3 Ga1 2.4339(6) 45_666
Si3 Si1 2.4339(6) 5
Si3 Ga1 2.4339(6) 5
Si3 Si1 2.4339(6) 45_666
Si3 Ga1 2.4339(6) 46_656
Si3 Si1 2.4339(6) 46_656
Si3 Ga1 2.4339(6) 6_556
Si3 Si1 2.4339(6) 6_556
